data_4315012
loop_
_publ_author_name
'You-Wen Lin'
'Bo-Ren Jian'
'Sin-Chiang Huang'
'Chin-Her Huang'
'Kuei-Fang Hsu'

_publ_section_title
;
 Synthesis and Characterization of Three Ytterbium Coordination Polymers
 Featuring Various Cationic Species and a Luminescence Study of a Terbium
 Analogue With Open Channels
;
_journal_name_full 'Inorganic Chemistry'
_journal_page_first 2316
_journal_page_last 2324
_journal_paper_doi 10.1021/ic9021992
_journal_volume 49
_journal_year 2010
_chemical_formula_moiety '[NH3(CH2)2NH3]0.5[Yb(C12H8OC2O4)(H2O)]'
_chemical_formula_sum 'C29 H23 N O11 Yb'
_chemical_formula_weight 734.52
_space_group_IT_number 2
_symmetry_cell_setting triclinic
_symmetry_space_group_name_Hall '-P 1'
_symmetry_space_group_name_H-M 'P -1'
_atom_sites_solution_hydrogens geom
_atom_sites_solution_primary direct
_atom_sites_solution_secondary difmap
_audit_creation_method SHELXL-97
_cell_angle_alpha 71.9450(10)
_cell_angle_beta 76.2590(10)
_cell_angle_gamma 88.2540(10)
_cell_formula_units_Z 2
_cell_length_a 9.5795(2)
_cell_length_b 10.4344(2)
_cell_length_c 14.6343(3)
_cell_measurement_reflns_used 8362
_cell_measurement_temperature 293(2)
_cell_measurement_theta_max 32.38
_cell_measurement_theta_min 2.86
_cell_volume 1349.48(5)
_computing_cell_refinement 'Bruker SMART APEX II'
_computing_data_collection 'Bruker SMART APEX II'
_computing_data_reduction 'Bruker SMART APEX II'
_computing_structure_refinement 'SHELXL-97 (Sheldrick, 1997)'
_computing_structure_solution 'SHELXS-97 (Sheldrick, 1990)'
_diffrn_ambient_temperature 293(2)
_diffrn_measured_fraction_theta_full 1.000
_diffrn_measured_fraction_theta_max 1.000
_diffrn_measurement_device_type 'CCD area detector'
_diffrn_measurement_method 'phi and omega scans'
_diffrn_radiation_monochromator graphite
_diffrn_radiation_source 'fine-focus sealed tube'
_diffrn_radiation_type MoK\a
_diffrn_radiation_wavelength 0.71073
_diffrn_reflns_av_R_equivalents 0.0578
_diffrn_reflns_av_sigmaI/netI 0.0378
_diffrn_reflns_limit_h_max 12
_diffrn_reflns_limit_h_min -12
_diffrn_reflns_limit_k_max 13
_diffrn_reflns_limit_k_min -13
_diffrn_reflns_limit_l_max 19
_diffrn_reflns_limit_l_min -19
_diffrn_reflns_number 29197
_diffrn_reflns_theta_full 28.00
_diffrn_reflns_theta_max 28.00
_diffrn_reflns_theta_min 1.51
_exptl_absorpt_coefficient_mu 3.531
_exptl_absorpt_correction_T_max 1
_exptl_absorpt_correction_T_min 0.53740
_exptl_absorpt_correction_type multi-scan
_exptl_absorpt_process_details SADABS
_exptl_crystal_colour colorless
_exptl_crystal_density_diffrn 1.808
_exptl_crystal_density_method 'not measured'
_exptl_crystal_description plate
_exptl_crystal_F_000 724
_exptl_crystal_size_max 0.3
_exptl_crystal_size_mid 0.2
_exptl_crystal_size_min 0.2
_refine_diff_density_max 0.802
_refine_diff_density_min -0.702
_refine_diff_density_rms 0.118
_refine_ls_goodness_of_fit_ref 0.922
_refine_ls_hydrogen_treatment noref
_refine_ls_matrix_type full
_refine_ls_number_parameters 379
_refine_ls_number_reflns 6522
_refine_ls_number_restraints 0
_refine_ls_restrained_S_all 0.922
_refine_ls_R_factor_all 0.0280
_refine_ls_R_factor_gt 0.0236
_refine_ls_shift/su_max 0.033
_refine_ls_shift/su_mean 0.003
_refine_ls_structure_factor_coef Fsqd
_refine_ls_weighting_details 'calc w=1/[\s^2^(Fo^2^)+(0.0392P)^2^+0.0000P] where P=(Fo^2^+2Fc^2^)/3'
_refine_ls_weighting_scheme calc
_refine_ls_wR_factor_gt 0.0555
_refine_ls_wR_factor_ref 0.0572
_reflns_number_gt 5904
_reflns_number_total 6522
_reflns_threshold_expression >2sigma(I)
_cod_data_source_file ic9021992_si_002_1.cif
_cod_data_source_block compound1
_cod_database_code 4315012

loop_
_symmetry_equiv_pos_as_xyz
'x, y, z'
'-x, -y, -z'

loop_
_atom_site_label
_atom_site_type_symbol
_atom_site_fract_x
_atom_site_fract_y
_atom_site_fract_z
_atom_site_U_iso_or_equiv
_atom_site_adp_type
_atom_site_occupancy
_atom_site_symmetry_multiplicity
_atom_site_calc_flag
_atom_site_refinement_flags
_atom_site_disorder_assembly
_atom_site_disorder_group
Yb1 Yb 0.719819(11) 0.632388(10) 0.507022(7) 0.01938(4) Uani 1 1 d . . .
O1 O 0.8288(2) 0.6596(2) 0.61527(14) 0.0328(5) Uani 1 1 d . . .
O2 O 0.7818(2) 0.8023(2) 0.70334(16) 0.0375(5) Uani 1 1 d . . .
O3 O 0.8537(3) 0.2639(2) 1.03673(16) 0.0443(6) Uani 1 1 d . . .
O4 O 0.6493(2) 0.2296(2) 1.48919(16) 0.0317(4) Uani 1 1 d . . .
O5 O 0.4371(2) 0.2192(2) 1.45486(15) 0.0326(5) Uani 1 1 d . . .
O6 O 0.6400(2) 0.6080(2) 0.38624(14) 0.0339(5) Uani 1 1 d . . .
O7 O 0.4513(2) 0.5033(2) 0.37533(15) 0.0364(5) Uani 1 1 d . . .
O8 O 0.6158(2) 0.8885(2) -0.06101(14) 0.0371(5) Uani 1 1 d . . .
O9 O 1.18226(19) 1.15787(19) -0.38705(14) 0.0266(4) Uani 1 1 d . . .
O10 O 1.03690(19) 1.32436(19) -0.41186(14) 0.0283(4) Uani 1 1 d . . .
O11 O 0.8091(2) 0.4244(2) 0.50997(17) 0.0384(5) Uani 1 1 d . . .
C1 C 0.8080(3) 0.6878(3) 0.6964(2) 0.0273(6) Uani 1 1 d . . .
C2 C 0.8190(3) 0.5761(3) 0.7867(2) 0.0269(6) Uani 1 1 d . . .
C3 C 0.7590(3) 0.5878(3) 0.8804(2) 0.0292(6) Uani 1 1 d . . .
H3B H 0.7123 0.6656 0.8857 0.050 Uiso 1 1 calc . . .
C4 C 0.8897(3) 0.4595(3) 0.7804(2) 0.0328(6) Uani 1 1 d . . .
H4A H 0.9293 0.4497 0.7186 0.050 Uiso 1 1 calc . . .
C5 C 0.7679(3) 0.4862(3) 0.9651(2) 0.0324(6) Uani 1 1 d . . .
H5A H 0.7266 0.4948 1.0271 0.050 Uiso 1 1 calc . . .
C6 C 0.9017(4) 0.3587(3) 0.8645(2) 0.0367(7) Uani 1 1 d . . .
H6A H 0.9516 0.2823 0.8595 0.050 Uiso 1 1 calc . . .
C7 C 0.8390(3) 0.3715(3) 0.9570(2) 0.0306(6) Uani 1 1 d . . .
C8 C 0.7807(3) 0.2632(3) 1.1322(2) 0.0327(7) Uani 1 1 d . . .
C9 C 0.8494(3) 0.3139(4) 1.1860(2) 0.0399(7) Uani 1 1 d . . .
H9A H 0.9405 0.3561 1.1575 0.050 Uiso 1 1 calc . . .
C10 C 0.6446(4) 0.2018(4) 1.1719(2) 0.0443(8) Uani 1 1 d . . .
H10A H 0.5995 0.1667 1.1346 0.050 Uiso 1 1 calc . . .
C11 C 0.7829(3) 0.3023(3) 1.2831(2) 0.0367(7) Uani 1 1 d . . .
H11A H 0.8305 0.3349 1.3205 0.050 Uiso 1 1 calc . . .
C12 C 0.5771(3) 0.1935(4) 1.2680(2) 0.0413(8) Uani 1 1 d . . .
H12A H 0.4843 0.1549 1.2949 0.050 Uiso 1 1 calc . . .
C13 C 0.6454(3) 0.2421(3) 1.3255(2) 0.0281(6) Uani 1 1 d . . .
C14 C 0.5735(3) 0.2302(3) 1.4309(2) 0.0250(5) Uani 1 1 d . . .
C15 C 0.5564(3) 0.5866(3) 0.33866(19) 0.0231(5) Uani 1 1 d . . .
C16 C 0.5824(3) 0.6633(3) 0.23141(19) 0.0227(5) Uani 1 1 d . . .
C17 C 0.6770(3) 0.7773(3) 0.1899(2) 0.0289(6) Uani 1 1 d . . .
H17A H 0.7288 0.8020 0.2286 0.050 Uiso 1 1 calc . . .
C18 C 0.5088(3) 0.6264(3) 0.1720(2) 0.0285(6) Uani 1 1 d . . .
H18A H 0.4462 0.5506 0.1988 0.050 Uiso 1 1 calc . . .
C19 C 0.6941(3) 0.8539(3) 0.0912(2) 0.0324(7) Uani 1 1 d . . .
H19A H 0.7559 0.9303 0.0638 0.050 Uiso 1 1 calc . . .
C20 C 0.5272(3) 0.7009(3) 0.0737(2) 0.0298(6) Uani 1 1 d . . .
H20A H 0.4785 0.6745 0.0341 0.050 Uiso 1 1 calc . . .
C21 C 0.6180(3) 0.8147(3) 0.03449(19) 0.0262(6) Uani 1 1 d . . .
C22 C 0.7322(3) 0.9661(3) -0.12788(19) 0.0266(6) Uani 1 1 d . . .
C23 C 0.8731(3) 0.9313(3) -0.1328(2) 0.0307(6) Uani 1 1 d . . .
H23A H 0.8962 0.8573 -0.0848 0.050 Uiso 1 1 calc . . .
C24 C 0.6964(3) 1.0790(3) -0.1962(2) 0.0314(6) Uani 1 1 d . . .
H24A H 0.6008 1.1016 -0.1913 0.050 Uiso 1 1 calc . . .
C25 C 0.9797(3) 1.0087(3) -0.2107(2) 0.0275(6) Uani 1 1 d . . .
H25A H 1.0748 0.9844 -0.2167 0.050 Uiso 1 1 calc . . .
C26 C 0.8034(3) 1.1574(3) -0.2716(2) 0.0298(6) Uani 1 1 d . . .
H26A H 0.7803 1.2343 -0.3172 0.050 Uiso 1 1 calc . . .
C27 C 0.9457(3) 1.1223(3) -0.27986(19) 0.0237(5) Uani 1 1 d . . .
C28 C 1.0607(3) 1.2053(3) -0.36344(19) 0.0220(5) Uani 1 1 d . . .
C29 C 0.9468(3) 0.0531(3) 1.4836(2) 0.0321(6) Uani 1 1 d . . .
N1 N 0.7982(3) -0.0073(2) 1.52482(19) 0.0314(5) Uani 1 1 d . . .
H1A H 0.7729 -0.0406 1.4817 0.050 Uiso 1 1 calc . . .
H1B H 0.7381 0.0558 1.5363 0.050 Uiso 1 1 calc . . .
H1C H 0.7944 -0.0732 1.5813 0.050 Uiso 1 1 calc . . .

loop_
_atom_site_aniso_label
_atom_site_aniso_U_11
_atom_site_aniso_U_22
_atom_site_aniso_U_33
_atom_site_aniso_U_23
_atom_site_aniso_U_13
_atom_site_aniso_U_12
Yb1 0.01997(6) 0.02022(6) 0.01474(6) -0.00094(4) -0.00350(4) -0.00405(4)
O1 0.0356(11) 0.0434(12) 0.0221(10) -0.0106(9) -0.0109(8) -0.0015(9)
O2 0.0502(13) 0.0310(12) 0.0317(11) -0.0077(9) -0.0133(10) 0.0009(10)
O3 0.0565(14) 0.0448(13) 0.0223(11) -0.0039(10) -0.0032(10) 0.0208(11)
O4 0.0345(11) 0.0302(11) 0.0320(11) -0.0098(9) -0.0107(9) 0.0038(9)
O5 0.0236(10) 0.0329(11) 0.0342(11) -0.0063(9) 0.0004(8) 0.0030(8)
O6 0.0419(12) 0.0394(12) 0.0192(10) -0.0035(9) -0.0118(9) -0.0068(9)
O7 0.0373(12) 0.0392(12) 0.0213(10) 0.0039(9) -0.0010(9) -0.0161(10)
O8 0.0278(10) 0.0515(14) 0.0178(10) 0.0097(9) -0.0043(8) -0.0120(9)
O9 0.0232(9) 0.0235(10) 0.0267(10) -0.0031(8) -0.0001(8) -0.0009(7)
O10 0.0245(9) 0.0229(10) 0.0281(10) 0.0023(8) -0.0019(8) -0.0003(8)
O11 0.0393(12) 0.0236(10) 0.0541(14) -0.0076(10) -0.0204(11) 0.0011(9)
C1 0.0226(13) 0.0331(15) 0.0261(14) -0.0068(12) -0.0079(11) -0.0056(11)
C2 0.0259(13) 0.0298(14) 0.0254(14) -0.0079(12) -0.0070(11) -0.0037(11)
C3 0.0326(15) 0.0282(14) 0.0262(14) -0.0089(12) -0.0052(11) 0.0007(11)
C4 0.0386(16) 0.0396(17) 0.0233(14) -0.0156(13) -0.0062(12) 0.0049(13)
C5 0.0357(15) 0.0370(16) 0.0224(14) -0.0102(12) -0.0015(12) 0.0011(13)
C6 0.0459(18) 0.0370(17) 0.0275(15) -0.0131(13) -0.0065(13) 0.0113(14)
C7 0.0330(15) 0.0337(16) 0.0231(14) -0.0071(12) -0.0050(12) 0.0018(12)
C8 0.0344(15) 0.0351(16) 0.0216(14) -0.0027(12) -0.0028(12) 0.0108(13)
C9 0.0287(15) 0.051(2) 0.0333(16) -0.0114(15) 0.0040(12) -0.0063(14)
C10 0.0388(18) 0.062(2) 0.0345(17) -0.0149(17) -0.0140(14) -0.0026(16)
C11 0.0288(15) 0.0481(19) 0.0328(16) -0.0139(14) -0.0039(12) -0.0063(13)
C12 0.0248(15) 0.059(2) 0.0388(18) -0.0143(16) -0.0052(13) -0.0068(14)
C13 0.0225(13) 0.0321(15) 0.0255(14) -0.0054(12) -0.0031(11) 0.0032(11)
C14 0.0261(13) 0.0174(12) 0.0273(14) -0.0036(11) -0.0035(11) 0.0029(10)
C15 0.0256(13) 0.0242(13) 0.0165(12) -0.0039(10) -0.0022(10) -0.0017(10)
C16 0.0239(12) 0.0242(13) 0.0155(12) -0.0001(10) -0.0038(10) -0.0040(10)
C17 0.0273(14) 0.0352(16) 0.0207(13) -0.0029(12) -0.0050(11) -0.0112(12)
C18 0.0306(14) 0.0276(14) 0.0222(13) -0.0002(11) -0.0053(11) -0.0124(11)
C19 0.0326(15) 0.0325(16) 0.0241(14) 0.0024(12) -0.0045(12) -0.0148(12)
C20 0.0308(14) 0.0375(16) 0.0187(13) -0.0039(12) -0.0067(11) -0.0102(12)
C21 0.0233(13) 0.0318(15) 0.0152(12) 0.0029(11) -0.0023(10) -0.0007(11)
C22 0.0265(13) 0.0300(14) 0.0165(12) 0.0002(11) -0.0012(10) -0.0070(11)
C23 0.0300(14) 0.0301(15) 0.0224(14) 0.0052(12) -0.0055(11) -0.0007(12)
C24 0.0225(13) 0.0356(16) 0.0255(14) 0.0017(12) -0.0008(11) 0.0008(11)
C25 0.0234(13) 0.0284(14) 0.0257(14) -0.0018(12) -0.0050(11) -0.0007(11)
C26 0.0273(14) 0.0273(14) 0.0240(14) 0.0028(11) -0.0002(11) 0.0036(11)
C27 0.0268(13) 0.0234(13) 0.0167(12) -0.0033(10) -0.0009(10) -0.0021(10)
C28 0.0233(12) 0.0230(13) 0.0177(12) -0.0043(10) -0.0031(10) -0.0052(10)
C29 0.0291(14) 0.0244(14) 0.0405(17) -0.0046(13) -0.0112(13) -0.0009(11)
N1 0.0323(13) 0.0255(12) 0.0374(14) -0.0088(11) -0.0120(11) 0.0038(10)

loop_
_atom_type_symbol
_atom_type_description
_atom_type_scat_dispersion_real
_atom_type_scat_dispersion_imag
_atom_type_scat_source
C C 0.0033 0.0016 'International Tables Vol C Tables 4.2.6.8 and 6.1.1.4'
H H 0.0000 0.0000 'International Tables Vol C Tables 4.2.6.8 and 6.1.1.4'
N N 0.0061 0.0033 'International Tables Vol C Tables 4.2.6.8 and 6.1.1.4'
O O 0.0106 0.0060 'International Tables Vol C Tables 4.2.6.8 and 6.1.1.4'
Yb Yb -0.3850 5.5486 'International Tables Vol C Tables 4.2.6.8 and 6.1.1.4'

loop_
_geom_angle_atom_site_label_1
_geom_angle_atom_site_label_2
_geom_angle_atom_site_label_3
_geom_angle
_geom_angle_site_symmetry_1
_geom_angle_site_symmetry_3
_geom_angle_publ_flag
O6 Yb1 O1 172.32(7) . . ?
O6 Yb1 O7 94.37(8) . 2_666 ?
O1 Yb1 O7 92.10(8) . 2_666 ?
O6 Yb1 O5 97.35(8) . 2_667 ?
O1 Yb1 O5 87.97(8) . 2_667 ?
O7 Yb1 O5 78.72(8) 2_666 2_667 ?
O6 Yb1 O11 82.10(8) . . ?
O1 Yb1 O11 95.10(8) . . ?
O7 Yb1 O11 79.04(8) 2_666 . ?
O5 Yb1 O11 157.64(8) 2_667 . ?
O6 Yb1 O10 93.62(7) . 2_775 ?
O1 Yb1 O10 78.72(7) . 2_775 ?
O7 Yb1 O10 150.70(8) 2_666 2_775 ?
O5 Yb1 O10 127.99(7) 2_667 2_775 ?
O11 Yb1 O10 74.21(7) . 2_775 ?
O6 Yb1 O9 82.97(7) . 2_775 ?
O1 Yb1 O9 92.93(7) . 2_775 ?
O7 Yb1 O9 154.64(8) 2_666 2_775 ?
O5 Yb1 O9 76.64(7) 2_667 2_775 ?
O11 Yb1 O9 125.15(7) . 2_775 ?
O10 Yb1 O9 54.51(6) 2_775 2_775 ?
O6 Yb1 C28 86.60(8) . 2_775 ?
O1 Yb1 C28 86.80(8) . 2_775 ?
O7 Yb1 C28 177.99(8) 2_666 2_775 ?
O5 Yb1 C28 102.92(8) 2_667 2_775 ?
O11 Yb1 C28 99.37(8) . 2_775 ?
O10 Yb1 C28 27.35(7) 2_775 2_775 ?
O9 Yb1 C28 27.24(7) 2_775 2_775 ?
O6 Yb1 C14 87.30(8) . 2_667 ?
O1 Yb1 C14 99.25(8) . 2_667 ?
O7 Yb1 C14 64.43(8) 2_666 2_667 ?
O5 Yb1 C14 18.09(7) 2_667 2_667 ?
O11 Yb1 C14 141.00(7) . 2_667 ?
O10 Yb1 C14 144.17(6) 2_775 2_667 ?
O9 Yb1 C14 90.22(6) 2_775 2_667 ?
C28 Yb1 C14 117.41(7) 2_775 2_667 ?
C1 O1 Yb1 143.11(19) . . ?
C7 O3 C8 118.7(2) . . ?
C14 O5 Yb1 128.88(18) . 2_667 ?
C15 O6 Yb1 160.94(19) . . ?
C15 O7 Yb1 157.60(19) . 2_666 ?
C21 O8 C22 123.4(2) . . ?
C28 O9 Yb1 92.89(15) . 2_775 ?
C28 O10 Yb1 92.84(15) . 2_775 ?
O2 C1 O1 123.8(3) . . ?
O2 C1 C2 118.9(3) . . ?
O1 C1 C2 117.2(3) . . ?
C3 C2 C4 118.5(3) . . ?
C3 C2 C1 119.9(3) . . ?
C4 C2 C1 121.5(3) . . ?
C5 C3 C2 121.2(3) . . ?
C5 C3 H3B 119.4 . . ?
C2 C3 H3B 119.4 . . ?
C6 C4 C2 120.8(3) . . ?
C6 C4 H4A 119.6 . . ?
C2 C4 H4A 119.6 . . ?
C7 C5 C3 119.3(3) . . ?
C7 C5 H5A 120.4 . . ?
C3 C5 H5A 120.4 . . ?
C4 C6 C7 119.7(3) . . ?
C4 C6 H6A 120.2 . . ?
C7 C6 H6A 120.2 . . ?
O3 C7 C5 124.0(3) . . ?
O3 C7 C6 115.4(3) . . ?
C5 C7 C6 120.6(3) . . ?
C9 C8 C10 121.6(3) . . ?
C9 C8 O3 119.4(3) . . ?
C10 C8 O3 118.8(3) . . ?
C8 C9 C11 119.6(3) . . ?
C8 C9 H9A 120.2 . . ?
C11 C9 H9A 120.2 . . ?
C12 C10 C8 118.6(3) . . ?
C12 C10 H10A 120.7 . . ?
C8 C10 H10A 120.7 . . ?
C9 C11 C13 120.5(3) . . ?
C9 C11 H11A 119.8 . . ?
C13 C11 H11A 119.8 . . ?
C10 C12 C13 121.1(3) . . ?
C10 C12 H12A 119.4 . . ?
C13 C12 H12A 119.4 . . ?
C12 C13 C11 118.6(3) . . ?
C12 C13 C14 121.3(2) . . ?
C11 C13 C14 120.2(3) . . ?
O4 C14 O5 124.2(3) . . ?
O4 C14 C13 119.0(2) . . ?
O5 C14 C13 116.7(2) . . ?
O4 C14 Yb1 108.88(18) . 2_667 ?
O5 C14 Yb1 33.03(13) . 2_667 ?
C13 C14 Yb1 123.14(17) . 2_667 ?
O6 C15 O7 124.0(2) . . ?
O6 C15 C16 118.7(2) . . ?
O7 C15 C16 117.4(2) . . ?
C18 C16 C17 118.9(2) . . ?
C18 C16 C15 120.5(2) . . ?
C17 C16 C15 120.5(2) . . ?
C19 C17 C16 120.4(3) . . ?
C19 C17 H17A 119.8 . . ?
C16 C17 H17A 119.8 . . ?
C16 C18 C20 120.8(2) . . ?
C16 C18 H18A 119.6 . . ?
C20 C18 H18A 119.6 . . ?
C21 C19 C17 119.0(2) . . ?
C21 C19 H19A 120.5 . . ?
C17 C19 H19A 120.5 . . ?
C21 C20 C18 119.7(2) . . ?
C21 C20 H20A 120.2 . . ?
C18 C20 H20A 120.2 . . ?
O8 C21 C20 114.3(2) . . ?
O8 C21 C19 124.3(3) . . ?
C20 C21 C19 121.2(2) . . ?
C23 C22 O8 124.0(3) . . ?
C23 C22 C24 121.5(2) . . ?
O8 C22 C24 114.4(2) . . ?
C22 C23 C25 118.6(3) . . ?
C22 C23 H23A 120.7 . . ?
C25 C23 H23A 120.7 . . ?
C26 C24 C22 119.4(3) . . ?
C26 C24 H24A 120.3 . . ?
C22 C24 H24A 120.3 . . ?
C27 C25 C23 120.6(3) . . ?
C27 C25 H25A 119.7 . . ?
C23 C25 H25A 119.7 . . ?
C24 C26 C27 120.3(3) . . ?
C24 C26 H26A 119.9 . . ?
C27 C26 H26A 119.9 . . ?
C26 C27 C25 119.6(2) . . ?
C26 C27 C28 120.0(2) . . ?
C25 C27 C28 120.4(2) . . ?
O9 C28 O10 119.4(2) . . ?
O9 C28 C27 120.5(2) . . ?
O10 C28 C27 120.0(2) . . ?
O9 C28 Yb1 59.86(13) . 2_775 ?
O10 C28 Yb1 59.82(13) . 2_775 ?
C27 C28 Yb1 175.19(19) . 2_775 ?
N1 C29 C29 109.4(3) . 2_758 ?
C29 N1 H1A 109.5 . . ?
C29 N1 H1B 109.5 . . ?
H1A N1 H1B 109.5 . . ?
C29 N1 H1C 109.5 . . ?
H1A N1 H1C 109.5 . . ?
H1B N1 H1C 109.5 . . ?

loop_
_geom_bond_atom_site_label_1
_geom_bond_atom_site_label_2
_geom_bond_distance
_geom_bond_site_symmetry_2
_geom_bond_publ_flag
Yb1 O6 2.1696(19) . ?
Yb1 O1 2.1819(19) . ?
Yb1 O7 2.2239(18) 2_666 ?
Yb1 O5 2.228(2) 2_667 ?
Yb1 O11 2.300(2) . ?
Yb1 O10 2.3889(18) 2_775 ?
Yb1 O9 2.3902(18) 2_775 ?
Yb1 C28 2.760(2) 2_775 ?
Yb1 C14 3.182(3) 2_667 ?
O1 C1 1.280(3) . ?
O2 C1 1.243(4) . ?
O3 C7 1.378(4) . ?
O3 C8 1.403(3) . ?
O4 C14 1.242(3) . ?
O5 C14 1.269(3) . ?
O5 Yb1 2.228(2) 2_667 ?
O6 C15 1.244(3) . ?
O7 C15 1.251(3) . ?
O7 Yb1 2.2239(18) 2_666 ?
O8 C21 1.376(3) . ?
O8 C22 1.379(3) . ?
O9 C28 1.265(3) . ?
O9 Yb1 2.3902(18) 2_775 ?
O10 C28 1.270(3) . ?
O10 Yb1 2.3889(18) 2_775 ?
C1 C2 1.489(4) . ?
C2 C3 1.396(4) . ?
C2 C4 1.392(4) . ?
C3 C5 1.378(4) . ?
C3 H3B 0.9300 . ?
C4 C6 1.376(4) . ?
C4 H4A 0.9300 . ?
C5 C7 1.383(4) . ?
C5 H5A 0.9300 . ?
C6 C7 1.390(4) . ?
C6 H6A 0.9300 . ?
C8 C9 1.364(5) . ?
C8 C10 1.381(4) . ?
C9 C11 1.381(4) . ?
C9 H9A 0.9300 . ?
C10 C12 1.379(5) . ?
C10 H10A 0.9300 . ?
C11 C13 1.391(4) . ?
C11 H11A 0.9300 . ?
C12 C13 1.392(4) . ?
C12 H12A 0.9300 . ?
C13 C14 1.501(4) . ?
C14 Yb1 3.182(3) 2_667 ?
C15 C16 1.488(3) . ?
C16 C18 1.384(4) . ?
C16 C17 1.401(4) . ?
C17 C19 1.390(4) . ?
C17 H17A 0.9300 . ?
C18 C20 1.378(4) . ?
C18 H18A 0.9300 . ?
C19 C21 1.379(4) . ?
C19 H19A 0.9300 . ?
C20 C21 1.378(4) . ?
C20 H20A 0.9300 . ?
C22 C23 1.378(4) . ?
C22 C24 1.384(4) . ?
C23 C25 1.386(4) . ?
C23 H23A 0.9300 . ?
C24 C26 1.375(4) . ?
C24 H24A 0.9300 . ?
C25 C27 1.387(4) . ?
C25 H25A 0.9300 . ?
C26 C27 1.387(4) . ?
C26 H26A 0.9300 . ?
C27 C28 1.490(3) . ?
C28 Yb1 2.760(2) 2_775 ?
C29 N1 1.482(4) . ?
C29 C29 1.527(6) 2_758 ?
N1 H1A 0.8900 . ?
N1 H1B 0.8900 . ?
N1 H1C 0.8900 . ?
